data_4306235
loop_
_publ_author_name
'Victor I. Ovcharenko'
'Galina V. Romanenko'
'Ksenia Yu. Maryunina'
'Artem S. Bogomyakov'
'Elena V. Gorelik'

_publ_section_title
;
Thermally Induced Magnetic Anomalies in Solvates of the
Bis(hexafluoroacetylacetonate)copper(II) Complex with Pyrazolyl-Substituted
Nitronyl Nitroxide
;
_journal_name_full 'Inorganic Chemistry'
_journal_page_first 9537
_journal_page_last 9552
_journal_paper_doi 10.1021/ic8011074
_journal_volume 47
_journal_year 2008
_chemical_formula_sum 'C27 H32 Cu F12 N4 O6'
_chemical_formula_weight 800.11
_chemical_name_systematic
; 
 catena-(bis(m2-4,4,5,5-Tetramethyl-2-
 (1-butylpyrazole-4-yl)-4,5-dihydro-1H-
 imidazol-3-oxide-1-oxyl)-tetrakis(1,
 1,1,5,5,5-hexafluoropentan-2,4-
 dionato)-di-copper(ii)) hexane solvate
;
_space_group_IT_number 2
_symmetry_cell_setting triclinic
_symmetry_space_group_name_Hall '-P 1'
_symmetry_space_group_name_H-M 'P -1'
_atom_sites_solution_hydrogens geom
_atom_sites_solution_primary direct
_atom_sites_solution_secondary difmap
_audit_creation_method SHELXL-97
_cell_angle_alpha 98.641(2)
_cell_angle_beta 112.107(2)
_cell_angle_gamma 96.732(2)
_cell_formula_units_Z 2
_cell_length_a 10.9034(10)
_cell_length_b 13.3763(13)
_cell_length_c 13.6329(13)
_cell_measurement_reflns_used 3954
_cell_measurement_temperature 295(2)
_cell_measurement_theta_max 23.24
_cell_measurement_theta_min 2.34
_cell_volume 1788.2(3)
_computing_cell_refinement 'Bruker SMART'
_computing_data_collection 'Bruker SMART'
_computing_data_reduction 'Bruker SAINT'
_computing_molecular_graphics 'Bruker SHELXTL'
_computing_publication_material 'Bruker SHELXTL'
_computing_structure_refinement 'SHELXL-97 (Sheldrick, 1997)'
_computing_structure_solution 'SHELXS-97 (Sheldrick, 1990)'
_diffrn_ambient_temperature 295(2)
_diffrn_measured_fraction_theta_full 0.990
_diffrn_measured_fraction_theta_max 0.990
_diffrn_measurement_device_type 'CCD area detector'
_diffrn_measurement_method 'phi and omega scans'
_diffrn_radiation_monochromator graphite
_diffrn_radiation_source 'fine-focus sealed tube'
_diffrn_radiation_type MoK\a
_diffrn_radiation_wavelength 0.71073
_diffrn_reflns_av_R_equivalents 0.0560
_diffrn_reflns_av_sigmaI/netI 0.0489
_diffrn_reflns_limit_h_max 8
_diffrn_reflns_limit_h_min -12
_diffrn_reflns_limit_k_max 14
_diffrn_reflns_limit_k_min -13
_diffrn_reflns_limit_l_max 15
_diffrn_reflns_limit_l_min -14
_diffrn_reflns_number 7683
_diffrn_reflns_theta_full 23.25
_diffrn_reflns_theta_max 23.25
_diffrn_reflns_theta_min 2.34
_exptl_absorpt_coefficient_mu 0.716
_exptl_absorpt_correction_type none
_exptl_crystal_density_diffrn 1.486
_exptl_crystal_density_method 'not measured'
_exptl_crystal_F_000 814
_refine_diff_density_max 0.565
_refine_diff_density_min -0.321
_refine_diff_density_rms 0.061
_refine_ls_extinction_method none
_refine_ls_goodness_of_fit_ref 0.746
_refine_ls_hydrogen_treatment constr
_refine_ls_matrix_type full
_refine_ls_number_parameters 535
_refine_ls_number_reflns 5072
_refine_ls_number_restraints 6
_refine_ls_restrained_S_all 0.764
_refine_ls_R_factor_all 0.0597
_refine_ls_R_factor_gt 0.0502
_refine_ls_shift/su_max 0.115
_refine_ls_shift/su_mean 0.006
_refine_ls_structure_factor_coef Fsqd
_refine_ls_weighting_details 'calc w=1/[\s^2^(Fo^2^)+(0.1066P)^2^+2.4887P] where P=(Fo^2^+2Fc^2^)/3'
_refine_ls_weighting_scheme calc
_refine_ls_wR_factor_gt 0.1311
_refine_ls_wR_factor_ref 0.1426
_reflns_number_gt 4155
_reflns_number_total 5072
_reflns_threshold_expression >2sigma(I)
_cod_data_source_file ic8011074_si_001_35.cif
_cod_data_source_block hex295
_cod_depositor_comments
;
The following automatic conversions were performed:
'_symmetry_cell_setting' value 'Triclinic' changed to 'triclinic'
according to '/home/saulius/struct/CIF-dictionaries/cif_core.dic'
dictionary named 'cif_core.dic' version 2.4.1 from 2010-06-29.

Automatic conversion script
Id: cif_fix_enum 1527 2010-12-29 10:47:43Z saulius 
;
_cod_database_code 4306235

loop_
_symmetry_equiv_pos_as_xyz
'x, y, z'
'-x, -y, -z'

loop_
_atom_site_label
_atom_site_type_symbol
_atom_site_fract_x
_atom_site_fract_y
_atom_site_fract_z
_atom_site_U_iso_or_equiv
_atom_site_adp_type
_atom_site_occupancy
_atom_site_symmetry_multiplicity
_atom_site_calc_flag
_atom_site_refinement_flags
_atom_site_disorder_assembly
_atom_site_disorder_group
Cu1 Cu 0.5000 0.5000 0.5000 0.0526(2) Uani 1 2 d S . .
O1 O 0.3720(3) 0.37198(18) 0.4736(2) 0.0640(7) Uani 1 1 d . . .
C1 C 0.2029(7) 0.2537(4) 0.4808(6) 0.0976(16) Uani 1 1 d . . .
F1 F 0.097(2) 0.2481(15) 0.495(2) 0.190(12) Uani 0.50 1 d P . .
F2 F 0.188(3) 0.2032(13) 0.3949(18) 0.178(11) Uani 0.50 1 d P . .
F3 F 0.282(3) 0.2080(17) 0.554(3) 0.282(17) Uani 0.50 1 d P . .
F1A F 0.126(2) 0.2385(14) 0.5311(17) 0.148(9) Uani 0.50 1 d P . .
F2A F 0.128(2) 0.2227(16) 0.3769(11) 0.162(10) Uani 0.50 1 d P . .
F3A F 0.2849(14) 0.1909(10) 0.5099(18) 0.126(5) Uani 0.50 1 d P . .
C2 C 0.2789(4) 0.3644(3) 0.5052(3) 0.0658(10) Uani 1 1 d . . .
C3 C 0.2383(4) 0.4415(3) 0.5566(4) 0.0771(12) Uani 1 1 d . . .
H3A H 0.1677 0.4240 0.5771 0.093 Uiso 1 1 calc R . .
C4 C 0.2967(4) 0.5430(3) 0.5793(3) 0.0622(9) Uani 1 1 d . . .
C5 C 0.2455(6) 0.6229(4) 0.6381(5) 0.0875(14) Uani 1 1 d . . .
F4 F 0.208(2) 0.6928(14) 0.5826(14) 0.150(9) Uani 0.50 1 d P . .
F5 F 0.166(2) 0.5900(8) 0.678(2) 0.155(7) Uani 0.50 1 d P . .
F6 F 0.3531(13) 0.6778(12) 0.7282(13) 0.136(5) Uani 0.50 1 d P . .
F4A F 0.289(2) 0.6224(19) 0.7368(10) 0.173(7) Uani 0.50 1 d P . .
F5A F 0.1111(11) 0.5969(12) 0.6039(13) 0.132(5) Uani 0.50 1 d P . .
F6A F 0.263(2) 0.7094(10) 0.622(2) 0.158(10) Uani 0.50 1 d P . .
O2 O 0.3908(2) 0.58097(18) 0.5568(2) 0.0611(6) Uani 1 1 d . . .
Cu2 Cu 0.0000 0.0000 0.0000 0.0618(2) Uani 1 2 d S . .
O3 O 0.0192(3) -0.04746(19) 0.1344(2) 0.0664(7) Uani 1 1 d . . .
C6 C -0.0005(7) -0.0572(4) 0.2972(4) 0.0921(15) Uani 1 1 d . . .
F7 F -0.0186(5) -0.0020(3) 0.3727(3) 0.1620(18) Uani 1 1 d . . .
F8 F -0.0576(6) -0.1494(3) 0.2841(3) 0.183(2) Uani 1 1 d . . .
F9 F 0.1243(6) -0.0648(5) 0.3356(4) 0.204(3) Uani 1 1 d . . .
C7 C -0.0418(4) -0.0201(3) 0.1915(3) 0.0661(10) Uani 1 1 d . . .
C8 C -0.1408(5) 0.0382(3) 0.1701(4) 0.0776(12) Uani 1 1 d . . .
H8A H -0.1759 0.0546 0.2217 0.093 Uiso 1 1 calc R . .
C9 C -0.1903(4) 0.0736(3) 0.0751(3) 0.0617(10) Uani 1 1 d . . .
C10 C -0.3036(5) 0.1346(4) 0.0561(5) 0.0814(13) Uani 1 1 d . . .
F10 F -0.390(2) 0.1175(17) -0.0462(12) 0.144(9) Uani 0.50 1 d P . .
F11 F -0.257(3) 0.2321(13) 0.081(2) 0.148(10) Uani 0.50 1 d P . .
F12 F -0.3737(17) 0.1226(16) 0.1108(18) 0.128(8) Uani 0.50 1 d P . .
F10A F -0.331(2) 0.1559(18) 0.1396(19) 0.159(9) Uani 0.50 1 d P . .
F11A F -0.4100(18) 0.0789(16) -0.017(2) 0.180(11) Uani 0.50 1 d P . .
F12A F -0.275(2) 0.2175(14) 0.0292(19) 0.134(9) Uani 0.50 1 d P . .
O4 O -0.1508(3) 0.06398(18) -0.0002(2) 0.0618(6) Uani 1 1 d . . .
O01 O 0.4058(3) 0.51714(19) 0.3220(2) 0.0678(7) Uani 1 1 d . . .
N1 N 0.2817(3) 0.5247(2) 0.2692(2) 0.0586(7) Uani 1 1 d . . .
C01 C 0.2422(4) 0.6264(3) 0.2532(3) 0.0651(10) Uani 1 1 d . . .
C011 C 0.3116(5) 0.7071(3) 0.3572(4) 0.0852(13) Uani 1 1 d . . .
H01A H 0.4068 0.7210 0.3752 0.128 Uiso 1 1 calc R . .
H01B H 0.2954 0.6822 0.4145 0.128 Uiso 1 1 calc R . .
H01C H 0.2766 0.7692 0.3477 0.128 Uiso 1 1 calc R . .
C012 C 0.2876(6) 0.6546(4) 0.1660(4) 0.0949(15) Uani 1 1 d . . .
H01D H 0.3841 0.6732 0.1957 0.142 Uiso 1 1 calc R . .
H01E H 0.2490 0.7117 0.1411 0.142 Uiso 1 1 calc R . .
H01F H 0.2580 0.5966 0.1063 0.142 Uiso 1 1 calc R . .
C02 C 0.0875(4) 0.5952(3) 0.2127(3) 0.0653(10) Uani 1 1 d . . .
C021 C 0.0362(5) 0.6024(3) 0.3033(4) 0.0860(13) Uani 1 1 d . . .
H02A H -0.0602 0.5820 0.2723 0.129 Uiso 1 1 calc R . .
H02B H 0.0612 0.6720 0.3440 0.129 Uiso 1 1 calc R . .
H02C H 0.0754 0.5577 0.3504 0.129 Uiso 1 1 calc R . .
C022 C 0.0040(5) 0.6459(4) 0.1244(4) 0.0902(14) Uani 1 1 d . . .
H02D H -0.0901 0.6215 0.1052 0.135 Uiso 1 1 calc R . .
H02E H 0.0242 0.6292 0.0618 0.135 Uiso 1 1 calc R . .
H02F H 0.0250 0.7193 0.1502 0.135 Uiso 1 1 calc R . .
N2 N 0.0667(3) 0.4825(2) 0.1667(3) 0.0620(8) Uani 1 1 d . . .
O02 O -0.0485(3) 0.4283(2) 0.1077(3) 0.0806(8) Uani 1 1 d . . .
C03 C 0.1821(4) 0.4459(3) 0.2088(3) 0.0547(8) Uani 1 1 d . . .
C04 C 0.1935(3) 0.3394(3) 0.1876(3) 0.0535(8) Uani 1 1 d . . .
C05 C 0.0938(4) 0.2548(3) 0.1205(3) 0.0597(9) Uani 1 1 d . . .
H05A H 0.0041 0.2583 0.0825 0.072 Uiso 1 1 calc R . .
N3 N 0.1426(3) 0.1691(2) 0.1177(3) 0.0639(8) Uani 1 1 d . . .
N4 N 0.2751(3) 0.1982(2) 0.1849(3) 0.0691(9) Uani 1 1 d . . .
C041 C 0.3647(5) 0.1232(4) 0.2035(4) 0.0942(16) Uani 1 1 d D . .
H04A H 0.3148 0.0572 0.1564 0.113 Uiso 1 1 calc R . .
H04B H 0.4380 0.1449 0.1830 0.113 Uiso 1 1 calc R . .
C042 C 0.4201(9) 0.1097(6) 0.3119(6) 0.159(3) Uani 1 1 d D . .
H04C H 0.3487 0.1014 0.3378 0.191 Uiso 1 1 calc R . .
H04D H 0.4852 0.1711 0.3572 0.191 Uiso 1 1 calc R . .
C043 C 0.4931(13) 0.0109(11) 0.3237(10) 0.235(7) Uani 1 1 d D . .
H04K H 0.4585 -0.0333 0.3614 0.282 Uiso 1 1 calc R . .
H04L H 0.4769 -0.0287 0.2529 0.282 Uiso 1 1 calc R . .
C044 C 0.6172(16) 0.0451(11) 0.3769(17) 0.312(10) Uani 1 1 d D . .
H04E H 0.6643 -0.0114 0.3865 0.468 Uiso 1 1 calc R . .
H04F H 0.6316 0.0847 0.4465 0.468 Uiso 1 1 calc R . .
H04G H 0.6502 0.0881 0.3384 0.468 Uiso 1 1 calc R . .
C06 C 0.3090(4) 0.2985(3) 0.2274(3) 0.0676(10) Uani 1 1 d . . .
H06A H 0.3943 0.3345 0.2750 0.081 Uiso 1 1 calc R . .
C1A C 0.6346(16) 0.7185(15) 0.0495(19) 0.339(11) Uani 1 1 d D . .
H1AA H 0.6214 0.7585 -0.0052 0.509 Uiso 1 1 calc R . .
H1AB H 0.7294 0.7212 0.0881 0.509 Uiso 1 1 calc R . .
H1AC H 0.5975 0.7459 0.0990 0.509 Uiso 1 1 calc R . .
C2A C 0.564(2) 0.6063(19) -0.0040(19) 0.42(2) Uani 1 1 d D . .
H2AA H 0.4729 0.6088 -0.0522 0.499 Uiso 1 1 calc R . .
H2AB H 0.6083 0.5811 -0.0498 0.499 Uiso 1 1 calc R . .
C3A C 0.551(2) 0.5261(17) 0.0560(11) 0.71(5) Uani 1 1 d D . .
H3AA H 0.5147 0.5434 0.1097 1.070 Uiso 1 1 calc R . .
H3AB H 0.6298 0.4945 0.0832 1.070 Uiso 1 1 calc R . .

loop_
_atom_site_aniso_label
_atom_site_aniso_U_11
_atom_site_aniso_U_22
_atom_site_aniso_U_33
_atom_site_aniso_U_23
_atom_site_aniso_U_13
_atom_site_aniso_U_12
Cu1 0.0488(4) 0.0448(3) 0.0600(4) 0.0012(3) 0.0223(3) 0.0044(2)
O1 0.0637(15) 0.0541(14) 0.0700(16) 0.0016(12) 0.0292(13) 0.0019(11)
C1 0.107(4) 0.066(3) 0.136(6) 0.011(4) 0.073(4) 0.003(3)
F1 0.122(8) 0.080(7) 0.39(3) 0.015(13) 0.153(15) -0.019(6)
F2 0.24(2) 0.082(6) 0.20(2) -0.063(12) 0.15(2) -0.067(11)
F3 0.33(3) 0.118(13) 0.27(2) 0.111(15) -0.031(17) -0.027(14)
F1A 0.24(2) 0.077(7) 0.193(11) 0.021(7) 0.170(14) -0.010(9)
F2A 0.173(14) 0.144(13) 0.080(7) 0.010(7) -0.002(8) -0.098(10)
F3A 0.116(7) 0.056(4) 0.207(16) 0.028(6) 0.068(10) 0.014(5)
C2 0.066(2) 0.059(2) 0.070(2) 0.0095(19) 0.029(2) -0.0008(18)
C3 0.079(3) 0.068(3) 0.097(3) 0.007(2) 0.056(3) 0.003(2)
C4 0.060(2) 0.064(2) 0.064(2) 0.0098(19) 0.0278(19) 0.0127(18)
C5 0.096(4) 0.077(4) 0.099(4) 0.004(3) 0.056(3) 0.012(3)
F4 0.221(17) 0.154(17) 0.125(7) 0.049(8) 0.084(9) 0.143(15)
F5 0.204(16) 0.088(5) 0.26(2) 0.011(11) 0.197(16) 0.015(11)
F6 0.129(8) 0.138(9) 0.121(9) -0.051(8) 0.062(7) 0.011(6)
F4A 0.199(17) 0.24(2) 0.086(7) 0.004(10) 0.059(10) 0.119(15)
F5A 0.097(6) 0.123(8) 0.187(11) 0.005(9) 0.073(7) 0.044(5)
F6A 0.219(17) 0.056(5) 0.27(3) 0.026(9) 0.185(19) 0.021(7)
O2 0.0606(15) 0.0548(14) 0.0666(16) 0.0071(12) 0.0266(13) 0.0099(11)
Cu2 0.0775(5) 0.0597(4) 0.0652(4) 0.0153(3) 0.0422(3) 0.0278(3)
O3 0.0916(19) 0.0551(15) 0.0675(16) 0.0158(12) 0.0441(15) 0.0252(13)
C6 0.144(5) 0.071(3) 0.089(3) 0.029(3) 0.067(4) 0.042(3)
F7 0.307(6) 0.135(3) 0.091(2) 0.041(2) 0.108(3) 0.102(3)
F8 0.333(7) 0.087(2) 0.132(3) 0.048(2) 0.099(4) 0.002(3)
F9 0.201(5) 0.343(8) 0.145(4) 0.154(5) 0.089(4) 0.138(5)
C7 0.095(3) 0.046(2) 0.066(2) 0.0080(17) 0.045(2) 0.0105(19)
C8 0.111(3) 0.065(2) 0.086(3) 0.015(2) 0.069(3) 0.028(2)
C9 0.072(2) 0.0431(19) 0.075(3) -0.0005(18) 0.040(2) 0.0083(17)
C10 0.083(3) 0.075(3) 0.102(4) 0.009(3) 0.054(3) 0.027(3)
F10 0.128(15) 0.20(2) 0.099(6) 0.003(10) 0.033(7) 0.102(16)
F11 0.124(8) 0.065(6) 0.27(2) 0.001(11) 0.103(14) 0.030(5)
F12 0.104(6) 0.160(12) 0.178(19) 0.064(12) 0.104(9) 0.043(6)
F10A 0.22(2) 0.199(17) 0.134(9) 0.048(11) 0.116(13) 0.158(16)
F11A 0.069(5) 0.127(10) 0.28(3) -0.049(13) 0.026(12) 0.026(6)
F12A 0.142(15) 0.119(17) 0.23(2) 0.117(17) 0.122(17) 0.087(15)
O4 0.0693(16) 0.0549(14) 0.0672(16) 0.0056(12) 0.0342(13) 0.0204(12)
O01 0.0629(17) 0.0579(15) 0.0744(17) 0.0040(13) 0.0233(14) 0.0086(12)
N1 0.0622(19) 0.0471(16) 0.0639(18) 0.0077(14) 0.0238(16) 0.0105(14)
C01 0.090(3) 0.0409(19) 0.065(2) 0.0116(17) 0.031(2) 0.0125(18)
C011 0.108(3) 0.050(2) 0.083(3) 0.008(2) 0.025(3) 0.015(2)
C012 0.120(4) 0.074(3) 0.103(4) 0.028(3) 0.058(3) 0.006(3)
C02 0.084(3) 0.050(2) 0.067(2) 0.0153(18) 0.032(2) 0.0242(19)
C021 0.114(4) 0.072(3) 0.090(3) 0.018(2) 0.056(3) 0.033(3)
C022 0.118(4) 0.073(3) 0.086(3) 0.028(2) 0.035(3) 0.047(3)
N2 0.065(2) 0.0527(17) 0.0639(19) 0.0104(15) 0.0204(16) 0.0150(15)
O02 0.0665(18) 0.0716(18) 0.087(2) 0.0090(15) 0.0142(15) 0.0177(15)
C03 0.061(2) 0.0468(19) 0.056(2) 0.0091(16) 0.0243(17) 0.0108(17)
C04 0.057(2) 0.0455(18) 0.058(2) 0.0086(16) 0.0217(17) 0.0149(16)
C05 0.061(2) 0.048(2) 0.066(2) 0.0116(17) 0.0199(18) 0.0115(16)
N3 0.068(2) 0.0478(17) 0.0657(19) 0.0065(14) 0.0179(16) 0.0121(14)
N4 0.072(2) 0.0549(19) 0.068(2) -0.0025(15) 0.0170(17) 0.0234(15)
C041 0.090(3) 0.077(3) 0.094(3) -0.008(3) 0.016(3) 0.043(3)
C042 0.209(8) 0.161(7) 0.143(6) 0.067(5) 0.068(6) 0.137(6)
C043 0.222(12) 0.320(18) 0.169(9) 0.074(10) 0.039(9) 0.180(14)
C044 0.281(19) 0.196(13) 0.46(3) 0.084(16) 0.14(2) 0.079(14)
C06 0.067(2) 0.054(2) 0.067(2) -0.0087(18) 0.0181(19) 0.0115(18)
C1A 0.183(13) 0.35(2) 0.50(4) 0.08(2) 0.129(17) 0.125(16)
C2A 0.26(2) 0.56(5) 0.36(3) 0.01(4) 0.12(2) -0.04(3)
C3A 0.53(6) 1.48(13) 0.74(8) 0.90(10) 0.52(6) 0.72(8)

loop_
_atom_type_symbol
_atom_type_description
_atom_type_scat_dispersion_real
_atom_type_scat_dispersion_imag
_atom_type_scat_source
C C 0.0033 0.0016 'International Tables Vol C Tables 4.2.6.8 and 6.1.1.4'
H H 0.0000 0.0000 'International Tables Vol C Tables 4.2.6.8 and 6.1.1.4'
N N 0.0061 0.0033 'International Tables Vol C Tables 4.2.6.8 and 6.1.1.4'
O O 0.0106 0.0060 'International Tables Vol C Tables 4.2.6.8 and 6.1.1.4'
F F 0.0171 0.0103 'International Tables Vol C Tables 4.2.6.8 and 6.1.1.4'
Cu Cu 0.3201 1.2651 'International Tables Vol C Tables 4.2.6.8 and 6.1.1.4'

loop_
_geom_angle_atom_site_label_1
_geom_angle_atom_site_label_2
_geom_angle_atom_site_label_3
_geom_angle
_geom_angle_site_symmetry_1
_geom_angle_site_symmetry_3
_geom_angle_publ_flag
O1 Cu1 O1 180.0 . 2_666 ?
O1 Cu1 O2 89.56(10) . 2_666 ?
O1 Cu1 O2 90.44(10) 2_666 2_666 ?
O1 Cu1 O2 90.44(10) . . ?
O1 Cu1 O2 89.56(10) 2_666 . ?
O2 Cu1 O2 179.998(1) 2_666 . ?
O1 Cu1 O01 93.52(10) . . ?
O1 Cu1 O01 86.48(10) 2_666 . ?
O2 Cu1 O01 81.63(10) 2_666 . ?
O2 Cu1 O01 98.37(10) . . ?
O1 Cu1 O01 86.48(10) . 2_666 ?
O1 Cu1 O01 93.52(10) 2_666 2_666 ?
O2 Cu1 O01 98.37(10) 2_666 2_666 ?
O2 Cu1 O01 81.63(10) . 2_666 ?
O01 Cu1 O01 180.00(14) . 2_666 ?
C2 O1 Cu1 125.1(2) . . ?
F2 C1 F1 112.7(15) . . ?
F2 C1 F3A 77.9(14) . . ?
F1 C1 F3A 122.8(15) . . ?
F2 C1 F1A 125.5(13) . . ?
F1 C1 F1A 24(2) . . ?
F3A C1 F1A 103.1(14) . . ?
F2 C1 F2A 32.2(16) . . ?
F1 C1 F2A 87.2(16) . . ?
F3A C1 F2A 108.4(13) . . ?
F1A C1 F2A 107.3(14) . . ?
F2 C1 F3 104.5(17) . . ?
F1 C1 F3 105.5(18) . . ?
F3A C1 F3 27(2) . . ?
F1A C1 F3 82.4(18) . . ?
F2A C1 F3 132.6(16) . . ?
F2 C1 C2 113.9(11) . . ?
F1 C1 C2 113.4(10) . . ?
F3A C1 C2 111.5(7) . . ?
F1A C1 C2 115.8(9) . . ?
F2A C1 C2 110.3(10) . . ?
F3 C1 C2 105.8(11) . . ?
F1A F1 C1 84(4) . . ?
F1A F1 F2A 124(4) . . ?
C1 F1 F2A 48.2(10) . . ?
F2A F2 C1 82(2) . . ?
F2A F2 F3A 132(3) . . ?
C1 F2 F3A 53.6(11) . . ?
F3A F3 C1 73(3) . . ?
F3A F3 F1A 109(4) . . ?
C1 F3 F1A 47.6(12) . . ?
F1 F1A C1 73(3) . . ?
F1 F1A F3 121(4) . . ?
C1 F1A F3 50.0(11) . . ?
F2 F2A C1 66(2) . . ?
F2 F2A F1 103(3) . . ?
C1 F2A F1 44.6(9) . . ?
F3 F3A C1 80(3) . . ?
F3 F3A F2 127(4) . . ?
C1 F3A F2 48.5(9) . . ?
O1 C2 C3 128.0(4) . . ?
O1 C2 C1 113.6(4) . . ?
C3 C2 C1 118.4(4) . . ?
C4 C3 C2 123.1(4) . . ?
O2 C4 C3 127.4(4) . . ?
O2 C4 C5 113.4(4) . . ?
C3 C4 C5 119.2(4) . . ?
F6A C5 F4A 111.8(14) . . ?
F6A C5 F5 125.2(11) . . ?
F4A C5 F5 60.2(10) . . ?
F6A C5 F4 28.5(14) . . ?
F4A C5 F4 133.7(12) . . ?
F5 C5 F4 114.8(12) . . ?
F6A C5 F5A 103.7(12) . . ?
F4A C5 F5A 104.1(12) . . ?
F5 C5 F5A 44.6(9) . . ?
F4 C5 F5A 79.7(11) . . ?
F6A C5 F6 74.3(12) . . ?
F4A C5 F6 45.0(11) . . ?
F5 C5 F6 101.8(11) . . ?
F4 C5 F6 102.5(11) . . ?
F5A C5 F6 138.5(8) . . ?
F6A C5 C4 115.8(9) . . ?
F4A C5 C4 110.6(7) . . ?
F5 C5 C4 117.1(7) . . ?
F4 C5 C4 111.1(9) . . ?
F5A C5 C4 109.8(7) . . ?
F6 C5 C4 107.8(7) . . ?
F6A F4 C5 68(2) . . ?
F6A F4 F5A 112(3) . . ?
C5 F4 F5A 51.3(8) . . ?
F5A F5 C5 72.3(12) . . ?
F5A F5 F4A 130.7(19) . . ?
C5 F5 F4A 59.6(8) . . ?
F4A F6 C5 61.3(11) . . ?
F4A F6 F6A 102.9(16) . . ?
C5 F6 F6A 48.4(8) . . ?
F6 F4A C5 73.7(16) . . ?
F6 F4A F5 128(2) . . ?
C5 F4A F5 60.2(9) . . ?
F5 F5A C5 63.1(11) . . ?
F5 F5A F4 103.6(16) . . ?
C5 F5A F4 49.0(7) . . ?
F4 F6A C5 83(2) . . ?
F4 F6A F6 139(3) . . ?
C5 F6A F6 57.2(9) . . ?
C4 O2 Cu1 124.7(2) . . ?
O4 Cu2 O4 180.0 2 . ?
O4 Cu2 O3 92.07(11) 2 2 ?
O4 Cu2 O3 87.93(11) . 2 ?
O4 Cu2 O3 87.93(11) 2 . ?
O4 Cu2 O3 92.07(11) . . ?
O3 Cu2 O3 180.0 2 . ?
O4 Cu2 N3 84.78(10) 2 2 ?
O4 Cu2 N3 95.22(10) . 2 ?
O3 Cu2 N3 87.42(11) 2 2 ?
O3 Cu2 N3 92.58(11) . 2 ?
O4 Cu2 N3 95.22(10) 2 . ?
O4 Cu2 N3 84.78(10) . . ?
O3 Cu2 N3 92.58(11) 2 . ?
O3 Cu2 N3 87.42(11) . . ?
N3 Cu2 N3 179.999(1) 2 . ?
O4 Cu2 C9 21.12(11) 2 2 ?
O4 Cu2 C9 158.88(11) . 2 ?
O3 Cu2 C9 71.16(11) 2 2 ?
O3 Cu2 C9 108.84(11) . 2 ?
N3 Cu2 C9 81.28(10) 2 2 ?
N3 Cu2 C9 98.72(10) . 2 ?
O4 Cu2 C9 158.88(11) 2 . ?
O4 Cu2 C9 21.12(11) . . ?
O3 Cu2 C9 108.84(11) 2 . ?
O3 Cu2 C9 71.16(11) . . ?
N3 Cu2 C9 98.72(10) 2 . ?
N3 Cu2 C9 81.28(10) . . ?
C9 Cu2 C9 180.0 2 . ?
O4 Cu2 C7 71.22(12) 2 2 ?
O4 Cu2 C7 108.78(12) . 2 ?
O3 Cu2 C7 21.16(11) 2 2 ?
O3 Cu2 C7 158.84(11) . 2 ?
N3 Cu2 C7 82.25(11) 2 2 ?
N3 Cu2 C7 97.75(11) . 2 ?
C9 Cu2 C7 50.17(12) 2 2 ?
C9 Cu2 C7 129.83(12) . 2 ?
O4 Cu2 C7 108.78(12) 2 . ?
O4 Cu2 C7 71.22(12) . . ?
O3 Cu2 C7 158.84(11) 2 . ?
O3 Cu2 C7 21.16(11) . . ?
N3 Cu2 C7 97.75(11) 2 . ?
N3 Cu2 C7 82.25(11) . . ?
C9 Cu2 C7 129.83(12) 2 . ?
C9 Cu2 C7 50.17(12) . . ?
C7 Cu2 C7 180.0 2 . ?
O4 Cu2 C8 46.30(11) 2 2 ?
O4 Cu2 C8 133.70(11) . 2 ?
O3 Cu2 C8 46.15(11) 2 2 ?
O3 Cu2 C8 133.85(11) . 2 ?
N3 Cu2 C8 79.64(11) 2 2 ?
N3 Cu2 C8 100.37(11) . 2 ?
C9 Cu2 C8 25.19(11) 2 2 ?
C9 Cu2 C8 154.81(11) . 2 ?
C7 Cu2 C8 25.04(11) 2 2 ?
C7 Cu2 C8 154.96(11) . 2 ?
O4 Cu2 C8 133.70(11) 2 . ?
O4 Cu2 C8 46.30(11) . . ?
O3 Cu2 C8 133.85(11) 2 . ?
O3 Cu2 C8 46.15(11) . . ?
N3 Cu2 C8 100.36(11) 2 . ?
N3 Cu2 C8 79.63(11) . . ?
C9 Cu2 C8 154.81(11) 2 . ?
C9 Cu2 C8 25.19(11) . . ?
C7 Cu2 C8 154.96(11) 2 . ?
C7 Cu2 C8 25.04(11) . . ?
C8 Cu2 C8 180.00(9) 2 . ?
C7 O3 Cu2 123.9(3) . . ?
F7 C6 F8 108.4(5) . . ?
F7 C6 F9 106.3(6) . . ?
F8 C6 F9 101.2(5) . . ?
F7 C6 C7 115.5(4) . . ?
F8 C6 C7 112.1(5) . . ?
F9 C6 C7 112.2(4) . . ?
O3 C7 C8 128.0(4) . . ?
O3 C7 C6 114.8(4) . . ?
C8 C7 C6 117.2(4) . . ?
O3 C7 Cu2 34.97(17) . . ?
C8 C7 Cu2 93.2(3) . . ?
C6 C7 Cu2 149.4(3) . . ?
C7 C8 C9 122.7(4) . . ?
C7 C8 Cu2 61.8(2) . . ?
C9 C8 Cu2 61.2(2) . . ?
O4 C9 C8 127.6(4) . . ?
O4 C9 C10 113.1(4) . . ?
C8 C9 C10 119.3(4) . . ?
O4 C9 Cu2 34.02(17) . . ?
C8 C9 Cu2 93.6(2) . . ?
C10 C9 Cu2 146.9(3) . . ?
F11A C10 F12A 110.5(15) . . ?
F11A C10 F12 80.3(15) . . ?
F12A C10 F12 124.7(13) . . ?
F11A C10 F10A 105.5(14) . . ?
F12A C10 F10A 108.5(12) . . ?
F12 C10 F10A 26.0(15) . . ?
F11A C10 F11 132.5(15) . . ?
F12A C10 F11 29.3(14) . . ?
F12 C10 F11 104.2(13) . . ?
F10A C10 F11 82.4(13) . . ?
F11A C10 F10 33.8(13) . . ?
F12A C10 F10 77.9(14) . . ?
F12 C10 F10 106.0(13) . . ?
F10A C10 F10 126.0(13) . . ?
F11 C10 F10 104.1(13) . . ?
F11A C10 C9 108.3(10) . . ?
F12A C10 C9 111.3(10) . . ?
F12 C10 C9 116.0(10) . . ?
F10A C10 C9 112.6(10) . . ?
F11 C10 C9 111.3(12) . . ?
F10 C10 C9 114.1(8) . . ?
F11A F10 C10 69(2) . . ?
F11A F10 F12A 117(3) . . ?
C10 F10 F12A 49.3(9) . . ?
F12A F11 C10 73(3) . . ?
F12A F11 F10A 117(4) . . ?
C10 F11 F10A 48.7(10) . . ?
F10A F12 C10 79(3) . . ?
F10A F12 F11A 127(4) . . ?
C10 F12 F11A 49.8(10) . . ?
F12 F10A C10 75(3) . . ?
F12 F10A F11 116(4) . . ?
C10 F10A F11 48.9(9) . . ?
F10 F11A C10 77(2) . . ?
F10 F11A F12 115(3) . . ?
C10 F11A F12 49.9(9) . . ?
F11 F12A C10 78(3) . . ?
F11 F12A F10 124(4) . . ?
C10 F12A F10 52.8(10) . . ?
C9 O4 Cu2 124.9(3) . . ?
N1 O01 Cu1 125.8(2) . . ?
O01 N1 C03 124.9(3) . . ?
O01 N1 C01 121.7(3) . . ?
C03 N1 C01 112.4(3) . . ?
N1 C01 C011 110.8(3) . . ?
N1 C01 C012 105.3(3) . . ?
C011 C01 C012 110.6(4) . . ?
N1 C01 C02 99.9(3) . . ?
C011 C01 C02 116.0(4) . . ?
C012 C01 C02 113.2(4) . . ?
N2 C02 C022 108.7(3) . . ?
N2 C02 C021 105.9(3) . . ?
C022 C02 C021 110.0(4) . . ?
N2 C02 C01 100.9(3) . . ?
C022 C02 C01 116.2(3) . . ?
C021 C02 C01 114.1(4) . . ?
O02 N2 C03 125.5(3) . . ?
O02 N2 C02 122.7(3) . . ?
C03 N2 C02 111.1(3) . . ?
N1 C03 N2 108.6(3) . . ?
N1 C03 C04 126.5(3) . . ?
N2 C03 C04 124.9(3) . . ?
C06 C04 C05 104.2(3) . . ?
C06 C04 C03 127.1(3) . . ?
C05 C04 C03 128.7(3) . . ?
N3 C05 C04 111.7(3) . . ?
C05 N3 N4 104.7(3) . . ?
C05 N3 Cu2 122.2(2) . . ?
N4 N3 Cu2 133.1(2) . . ?
C06 N4 N3 112.3(3) . . ?
C06 N4 C041 126.7(4) . . ?
N3 N4 C041 121.1(3) . . ?
C042 C041 N4 114.6(4) . . ?
C041 C042 C043 112.7(7) . . ?
C044 C043 C042 106.8(14) . . ?
N4 C06 C04 107.1(3) . . ?
C3A C2A C1A 124(2) . . ?
C3A C2A C3A 51.1(10) . 2_665 ?
C1A C2A C3A 167(2) . 2_665 ?
C2A C3A C3A 79.8(17) . 2_665 ?
C2A C3A C2A 128.9(10) . 2_665 ?
C3A C3A C2A 49.1(12) 2_665 2_665 ?

loop_
_geom_bond_atom_site_label_1
_geom_bond_atom_site_label_2
_geom_bond_distance
_geom_bond_site_symmetry_2
_geom_bond_publ_flag
Cu1 O1 1.971(2) . ?
Cu1 O1 1.971(2) 2_666 ?
Cu1 O2 1.984(2) 2_666 ?
Cu1 O2 1.984(2) . ?
Cu1 O01 2.312(3) . ?
Cu1 O01 2.312(3) 2_666 ?
O1 C2 1.243(4) . ?
C1 F2 1.204(17) . ?
C1 F1 1.235(17) . ?
C1 F3A 1.293(16) . ?
C1 F1A 1.285(15) . ?
C1 F2A 1.311(16) . ?
C1 F3 1.33(2) . ?
C1 C2 1.532(6) . ?
F1 F1A 0.52(4) . ?
F1 F2A 1.76(3) . ?
F2 F2A 0.70(3) . ?
F2 F3A 1.57(3) . ?
F3 F3A 0.62(4) . ?
F3 F1A 1.73(4) . ?
C2 C3 1.369(6) . ?
C3 C4 1.366(5) . ?
C4 O2 1.252(4) . ?
C4 C5 1.521(6) . ?
C5 F6A 1.215(14) . ?
C5 F4A 1.249(13) . ?
C5 F5 1.257(11) . ?
C5 F4 1.297(15) . ?
C5 F5A 1.343(12) . ?
C5 F6 1.366(14) . ?
F4 F6A 0.62(3) . ?
F4 F5A 1.69(2) . ?
F5 F5A 0.99(2) . ?
F5 F4A 1.26(2) . ?
F6 F4A 1.01(2) . ?
F6 F6A 1.56(2) . ?
Cu2 O4 1.940(2) 2 ?
Cu2 O4 1.940(2) . ?
Cu2 O3 1.974(3) 2 ?
Cu2 O3 1.974(3) . ?
Cu2 N3 2.513(3) 2 ?
Cu2 N3 2.513(3) . ?
Cu2 C9 2.845(4) 2 ?
Cu2 C9 2.845(4) . ?
Cu2 C7 2.860(4) 2 ?
Cu2 C7 2.860(4) . ?
Cu2 C8 3.241(4) 2 ?
Cu2 C8 3.241(4) . ?
O3 C7 1.243(4) . ?
C6 F7 1.267(5) . ?
C6 F8 1.269(6) . ?
C6 F9 1.284(7) . ?
C6 C7 1.517(6) . ?
C7 C8 1.374(6) . ?
C8 C9 1.382(6) . ?
C9 O4 1.249(4) . ?
C9 C10 1.522(6) . ?
C10 F11A 1.265(18) . ?
C10 F12A 1.261(17) . ?
C10 F12 1.266(15) . ?
C10 F10A 1.283(19) . ?
C10 F11 1.286(19) . ?
C10 F10 1.324(17) . ?
F10 F11A 0.75(3) . ?
F10 F12A 1.63(3) . ?
F11 F12A 0.65(3) . ?
F11 F10A 1.69(3) . ?
F12 F10A 0.57(3) . ?
F12 F11A 1.63(3) . ?
O01 N1 1.297(4) . ?
N1 C03 1.329(4) . ?
N1 C01 1.496(5) . ?
C01 C011 1.512(6) . ?
C01 C012 1.528(6) . ?
C01 C02 1.546(6) . ?
C02 N2 1.498(5) . ?
C02 C022 1.518(6) . ?
C02 C021 1.532(6) . ?
N2 O02 1.265(4) . ?
N2 C03 1.356(5) . ?
C03 C04 1.439(5) . ?
C04 C06 1.385(5) . ?
C04 C05 1.398(5) . ?
C05 N3 1.320(4) . ?
N3 N4 1.358(4) . ?
N4 C06 1.327(5) . ?
N4 C041 1.464(5) . ?
C041 C042 1.419(8) . ?
C042 C043 1.619(10) . ?
C043 C044 1.257(13) . ?
C1A C2A 1.534(16) . ?
C2A C3A 1.467(18) . ?
C2A C3A 1.91(4) 2_665 ?
C3A C3A 1.51(2) 2_665 ?
C3A C2A 1.91(4) 2_665 ?
